data_7135194
loop_
_publ_author_name
'Chorbacher, Johannes'
'Hellinger, Anna'
'Klopf, Jonas'
'Friedrich, Alexandra'
'Helten, Holger'

_publ_section_title
;
 Thienyl flanked bis(aminoborane)s as inorganic-organic hybrid AIEgens.
;
_journal_issue 88
_journal_name_full 'Chemical communications (Cambridge, England)'
_journal_page_first 17149
_journal_page_last 17152
_journal_paper_doi 10.1039/d5cc04257g
_journal_volume 61
_journal_year 2025
_chemical_formula_moiety 'C46 H60 B2 N2 S'
_chemical_formula_sum 'C46 H60 B2 N2 S'
_chemical_formula_weight 694.64
_space_group_crystal_system monoclinic
_space_group_IT_number 14
_space_group_name_Hall '-P 2ybc'
_space_group_name_H-M_alt 'P 1 21/c 1'
_atom_sites_solution_hydrogens geom
_atom_sites_solution_primary dual
_atom_sites_solution_secondary difmap
_audit_creation_date 2025-03-07
_audit_creation_method 'CIF-fill 1.5z (K.Radacki, 2005-25)'
_audit_update_record
;
2025-07-25 deposited with the CCDC.	2025-10-01 downloaded from the CCDC.
;
_cell_angle_alpha 90
_cell_angle_beta 92.2460(10)
_cell_angle_gamma 90
_cell_formula_units_Z 4
_cell_length_a 14.22440(10)
_cell_length_b 26.2529(2)
_cell_length_c 11.45010(10)
_cell_measurement_reflns_used 33131
_cell_measurement_temperature 100(2)
_cell_measurement_theta_max 73.6600
_cell_measurement_theta_min 3.1020
_cell_volume 4272.55(6)
_computing_cell_refinement 'CrysAlisPro 1.171.43.124a (Rigaku OD, 2024)'
_computing_data_collection
;
 CrysAlisPro system (CCD 43.128a 64-bit (release 20-06-2024))
;
_computing_data_reduction 'CrysAlisPro 1.171.43.124a (Rigaku OD, 2024)'
_computing_molecular_graphics 'ShelXLe (Huebschle et all, 2011)'
_computing_publication_material 'SHELXL-2019/1 (Sheldrick, 2019)'
_computing_structure_refinement 'SHELXL-2019/1 (Sheldrick, 2019)'
_computing_structure_solution 'SHELXT 2018/2 (Sheldrick, 2018)''
_diffrn_ambient_environment N~2~
_diffrn_ambient_temperature 100(2)
_diffrn_detector HPA
_diffrn_detector_area_resol_mean 10.0
_diffrn_detector_type 'HyPix Arc150'
_diffrn_measured_fraction_theta_full 0.999
_diffrn_measured_fraction_theta_max 0.985
_diffrn_measurement_details
;
 
 List of Runs (angles in degrees, time in seconds):
 --------------------------------------------------------------------------
  1  \w     96.00 124.00   0.50    0.11    --   82.28  15.00-180.00   56
  2  \w     71.00 132.00   0.50    0.11    --   82.28  15.00-150.00  122
  3  \w     60.00  86.00   0.50    0.11    --   82.28  15.00 -60.00   52
  4  \w     92.00 129.00   0.50    0.11    --   82.28  15.00 -60.00   74
  5  \w     46.00 112.00   0.50    0.11    --   82.28  15.00   0.00  132
  6  \w     82.00 131.00   0.50    0.11    --   82.28  15.00  90.00   98
  7  \w     75.00 105.00   0.50    0.11    --   82.28  15.00 150.00   60
  8  \w     43.00  68.00   0.50    0.11    --   85.25 -71.00  73.03   50
  9  \w     52.00  78.00   0.50    0.11    --   82.28-112.00  90.00   52
 10  \w     51.00  90.00   0.50    0.11    --   82.28-112.00  60.00   78
 11  \w     37.00  72.00   0.50    0.11    --   82.28-112.00 150.00   70
 12  \w     58.00  84.00   0.50    0.11    --   82.28-112.00   0.00   52
 13  \w     40.00  75.00   0.50    0.11    --   82.28-112.00  30.00   70
 14  \w     37.00  62.00   0.50    0.11    --   82.28-112.00 -90.00   50
 15  \w     56.00  88.00   0.50    0.11    --   82.28-112.00-120.00   64
 16  \w     43.00  73.00   0.50    0.11    --   82.28-112.00-180.00   60
 17  \w     41.00  67.00   0.50    0.11    --   82.28-112.00-150.00   52
 18  \w     17.00  48.00   0.50    0.11    --   58.55-103.00 -46.00   62
 19  \w     43.00  79.00   0.50    0.11    --   82.28 -95.00-180.00   72
 20  \w     53.00  79.00   0.50    0.11    --   71.30-103.00 -46.00   52
 21  \w     41.00  66.00   0.50    0.11    --   82.28-103.00 -46.00   50
 22  \w     42.00  87.00   0.50    0.11    --   85.25 -97.00 -56.51   90
 23  \w     60.00  86.00   0.50    0.11    --   82.28 -95.00 -30.00   52
 24  \w     48.00  90.00   0.50    0.11    --   82.28 -95.00   0.00   84
 25  \w     43.00  69.00   0.50    0.11    --   82.28 -95.00  30.00   52
 26  \w     40.00  86.00   0.50    0.11    --   82.28 -95.00  60.00   92
 27  \w     17.00  66.00   0.50    0.11    --   58.55 -95.00 120.00   98
 28  \w     40.00  66.00   0.50    0.11    --   82.28 -95.00 150.00   52
 29  \w     45.00  89.00   0.50    0.11    --   82.28 -95.00 120.00   88
 30  \w     47.00  85.00   0.50    0.11    --   85.25 -92.00 -93.96   76
 31  \w     50.00  92.00   0.50    0.11    --   85.25 -95.00-114.42   84
 32  \w     -6.00  19.00   0.50    0.11    --  -10.00  78.00  70.99   50
 33  \w    -97.00 -49.00   0.50    0.11    --  -79.50 115.00 -36.91   96
 34  \w    -97.00 -36.00   0.50    0.11    --  -79.50 116.00  -8.44  122
 35  \w    -85.00 -60.00   0.50    0.11    --  -76.45 103.00  55.00   50
 36  \w    -78.00 -53.00   0.50    0.11    --  -69.61 103.00  55.00   50
 37  \w    -44.00 -19.00   0.50    0.11    --  -60.24 103.00  55.00   50
 38  \w   -124.00 -98.00   0.50    0.11    --  -79.50-119.00  45.33   52
 39  \w   -126.00-100.00   0.50    0.11    --  -79.50-122.00  26.36   52
 40  \w   -123.00 -97.00   0.50    0.11    --  -79.50-120.00   4.34   52
 41  \w   -122.00 -97.00   0.50    0.11    --  -79.50 -63.00  -4.98   50
 42  \w   -121.00 -89.00   0.50    0.11    --  -74.00 -52.00  17.25   64
 43  \w   -123.00 -98.00   0.50    0.11    --  -79.50 -64.00  63.31   50
 44  \w   -125.00-100.00   0.50    0.11    --  -79.50 -60.00 121.54   50
 45  \w    -94.00 -59.00   0.50    0.11    --  -46.00 -51.00 -34.35   70
 46  \w   -110.00 -81.00   0.50    0.11    --  -66.00 -51.00 -51.96   58
 47  \w   -124.00 -99.00   0.50    0.11    --  -79.50 -49.00 -96.18   50
;
_diffrn_measurement_device 'four-circle diffractometer'
_diffrn_measurement_device_type 'Rigaku XtaLAB Synergy-R'
_diffrn_measurement_method '\w scans'
_diffrn_orient_matrix_type
;
 CrysAlisPro convention (1999,Acta A55,543-557)
;
_diffrn_orient_matrix_UB_11 -0.0047450000
_diffrn_orient_matrix_UB_12 -0.0559967000
_diffrn_orient_matrix_UB_13 0.0397503000
_diffrn_orient_matrix_UB_21 0.1073229000
_diffrn_orient_matrix_UB_22 -0.0047770000
_diffrn_orient_matrix_UB_23 -0.0101797000
_diffrn_orient_matrix_UB_31 0.0143971000
_diffrn_orient_matrix_UB_32 0.0169234000
_diffrn_orient_matrix_UB_33 0.1282140000
_diffrn_radiation_monochromator 'multi-layer mirror'
_diffrn_radiation_probe x-ray
_diffrn_radiation_type CuK\a
_diffrn_radiation_wavelength 1.54184
_diffrn_radiation_xray_symbol K-L~2,3~
_diffrn_reflns_av_R_equivalents 0.0319
_diffrn_reflns_av_unetI/netI 0.0211
_diffrn_reflns_Laue_measured_fraction_full 0.999
_diffrn_reflns_Laue_measured_fraction_max 0.985
_diffrn_reflns_limit_h_max 17
_diffrn_reflns_limit_h_min -17
_diffrn_reflns_limit_k_max 32
_diffrn_reflns_limit_k_min -32
_diffrn_reflns_limit_l_max 14
_diffrn_reflns_limit_l_min -11
_diffrn_reflns_number 57290
_diffrn_reflns_point_group_measured_fraction_full 0.999
_diffrn_reflns_point_group_measured_fraction_max 0.985
_diffrn_reflns_theta_full 67.684
_diffrn_reflns_theta_max 74.468
_diffrn_reflns_theta_min 3.109
_diffrn_source 'rotating-anode X-ray tube'
_diffrn_source_type 'PhotonJet-R X-ray Source'
_exptl_absorpt_coefficient_mu 0.896
_exptl_absorpt_correction_T_max 1.000
_exptl_absorpt_correction_T_min 0.658
_exptl_absorpt_correction_type gaussian
_exptl_absorpt_process_details
;
 CrysAlisPro 1.171.43.124a (Rigaku Oxford Diffraction, 2024) Numerical 
 absorption correction based on gaussian integration over a multifaceted 
 crystal model Empirical absorption correction using spherical harmonics, 
 implemented in SCALE3 ABSPACK scaling algorithm.
;
_exptl_crystal_colour colourless
_exptl_crystal_density_diffrn 1.080
_exptl_crystal_description block
_exptl_crystal_F_000 1504
_exptl_crystal_preparation
;
 For data collection the crystal was immersed in a film of perfluoropolyether 
 oil, mounted on a polyimide loop and transferred to stream of cold nitrogen 
 (Oxford Cryostream 800).
;
_exptl_crystal_recrystallization_method 'Re-crystallisation from solvent: Hexane'
_exptl_crystal_size_max 0.190
_exptl_crystal_size_mid 0.180
_exptl_crystal_size_min 0.090
_refine_diff_density_max 0.271
_refine_diff_density_min -0.374
_refine_diff_density_rms 0.037
_refine_ls_extinction_method none
_refine_ls_goodness_of_fit_ref 1.046
_refine_ls_hydrogen_treatment constr
_refine_ls_matrix_type full
_refine_ls_number_parameters 646
_refine_ls_number_reflns 8606
_refine_ls_number_restraints 714
_refine_ls_restrained_S_all 1.106
_refine_ls_R_factor_all 0.0496
_refine_ls_R_factor_gt 0.0439
_refine_ls_shift/su_max 0.001
_refine_ls_shift/su_mean 0.000
_refine_ls_structure_factor_coef Fsqd
_refine_ls_weighting_details
;
 w=1/[\s^2^(Fo^2^)+(0.0572P)^2^+1.3349P] where P=(Fo^2^+2Fc^2^)/3
;
_refine_ls_weighting_scheme calc
_refine_ls_wR_factor_gt 0.1140
_refine_ls_wR_factor_ref 0.1177
_reflns_Friedel_coverage 0.000
_reflns_number_gt 7537
_reflns_number_total 8606
_reflns_threshold_expression 'I > 2\s(I)'
_cod_data_source_file d5cc04257g2.cif
_cod_data_source_block cmpnd_8
_cod_original_sg_symbol_H-M 'P 21/c'
_cod_database_code 7135194
_shelx_shelxl_version_number 2019/1
_shelx_space_group_comment
;
 The symmetry employed for this shelxl refinement is uniquely defined by the 
 following loop, which should always be used as a source of symmetry 
 information in preference to the above space-group names. They are only 
 intended as comments.
;
_shelx_estimated_absorpt_t_min 0.848
_shelx_estimated_absorpt_t_max 0.924

loop_
_space_group_symop_operation_xyz
'x, y, z'
'-x, y+1/2, -z+1/2'
'-x, -y, -z'
'x, -y-1/2, z-1/2'

loop_
_atom_site_label
_atom_site_type_symbol
_atom_site_fract_x
_atom_site_fract_y
_atom_site_fract_z
_atom_site_U_iso_or_equiv
_atom_site_adp_type
_atom_site_occupancy
_atom_site_site_symmetry_order
_atom_site_calc_flag
_atom_site_refinement_flags_posn
_atom_site_refinement_flags_adp
_atom_site_refinement_flags_occupancy
_atom_site_disorder_assembly
_atom_site_disorder_group
N2 N 0.73945(7) 0.52689(4) 0.51257(9) 0.0273(2) Uani 1 1 d . . . . .
H2N H 0.722550 0.506694 0.569391 0.033 Uiso 1 1 calc R U . . .
N1A N 0.6103(4) 0.47546(14) -0.0345(2) 0.0286(5) Uani 0.821(3) 1 d D U P A 1
H1A H 0.601386 0.506966 -0.011075 0.034 Uiso 0.821(3) 1 calc R U P A 1
B1A B 0.6399(11) 0.44188(18) 0.0555(4) 0.0279(8) Uani 0.821(3) 1 d D U P A 1
S1A S 0.61125(11) 0.41102(4) -0.22466(8) 0.0556(3) Uani 0.821(3) 1 d D U P A 1
C1A C 0.59240(15) 0.46792(8) -0.1544(2) 0.0328(5) Uani 0.821(3) 1 d D U P A 1
C2A C 0.56171(15) 0.50445(11) -0.2327(2) 0.0391(5) Uani 0.821(3) 1 d D U P A 1
H2A H 0.548298 0.538536 -0.210967 0.047 Uiso 0.821(3) 1 calc R U P A 1
C3A C 0.55211(15) 0.48656(13) -0.34762(19) 0.0483(6) Uani 0.821(3) 1 d D U P A 1
H3A H 0.531115 0.507017 -0.411916 0.058 Uiso 0.821(3) 1 calc R U P A 1
C4A C 0.5760(2) 0.43700(14) -0.3571(2) 0.0538(8) Uani 0.821(3) 1 d D U P A 1
H4A H 0.573542 0.418611 -0.428586 0.065 Uiso 0.821(3) 1 calc R U P A 1
N1B N 0.618(2) 0.4681(7) -0.0431(11) 0.0286(5) Uani 0.179(3) 1 d D U P A 2
H1B H 0.608090 0.500582 -0.028684 0.034 Uiso 0.179(3) 1 calc R U P A 2
B1B B 0.647(6) 0.4393(8) 0.056(2) 0.0279(8) Uani 0.179(3) 1 d D U P A 2
S1B S 0.6476(3) 0.39977(16) -0.2123(4) 0.0420(8) Uani 0.179(3) 1 d D U P A 2
C1B C 0.6014(7) 0.4542(4) -0.1607(10) 0.0328(5) Uani 0.179(3) 1 d D U P A 2
C2B C 0.5557(7) 0.4843(4) -0.2418(9) 0.0358(17) Uani 0.179(3) 1 d D U P A 2
H2B H 0.526291 0.515955 -0.226045 0.043 Uiso 0.179(3) 1 calc R U P A 2
C3B C 0.5590(6) 0.4607(4) -0.3548(9) 0.0310(18) Uani 0.179(3) 1 d D U P A 2
H3B H 0.531657 0.474857 -0.424513 0.037 Uiso 0.179(3) 1 calc R U P A 2
C4B C 0.6063(6) 0.4156(4) -0.3496(8) 0.0327(17) Uani 0.179(3) 1 d D U P A 2
H4B H 0.615353 0.394814 -0.416171 0.039 Uiso 0.179(3) 1 calc R U P A 2
C5 C 0.66492(8) 0.46601(5) 0.17785(11) 0.0269(3) Uani 1 1 d D . . . .
C6 C 0.67992(9) 0.51839(5) 0.19411(12) 0.0294(3) Uani 1 1 d . . . . .
H6 H 0.673674 0.540262 0.128176 0.035 Uiso 1 1 calc R U . . .
C7 C 0.70340(9) 0.53958(5) 0.30199(12) 0.0294(3) Uani 1 1 d . . . . .
H7 H 0.711906 0.575348 0.309283 0.035 Uiso 1 1 calc R U . . .
C8 C 0.71456(8) 0.50830(5) 0.39994(11) 0.0260(3) Uani 1 1 d . . . . .
C9 C 0.69992(9) 0.45584(5) 0.38622(12) 0.0290(3) Uani 1 1 d . . . . .
H9 H 0.706468 0.433986 0.452168 0.035 Uiso 1 1 calc R U . . .
C10 C 0.67602(9) 0.43553(5) 0.27760(12) 0.0292(3) Uani 1 1 d . . . . .
H10 H 0.666874 0.399800 0.270558 0.035 Uiso 1 1 calc R U . . .
C11 C 0.80755(8) 0.57677(5) 0.68780(11) 0.0252(3) Uani 1 1 d . . . . .
C12 C 0.83986(9) 0.62327(5) 0.73345(11) 0.0297(3) Uani 1 1 d . . . . .
H12 H 0.851182 0.650542 0.681325 0.036 Uiso 1 1 calc R U . . .
C13 C 0.85590(10) 0.63080(5) 0.85250(12) 0.0348(3) Uani 1 1 d . . . . .
H13 H 0.876259 0.663134 0.880877 0.042 Uiso 1 1 calc R U . . .
C14 C 0.84221(9) 0.59117(6) 0.93008(12) 0.0336(3) Uani 1 1 d . . . . .
H14 H 0.852791 0.596157 1.011721 0.040 Uiso 1 1 calc R U . . .
C15 C 0.81294(10) 0.54423(5) 0.88709(12) 0.0338(3) Uani 1 1 d . . . . .
H15 H 0.804676 0.516652 0.939417 0.041 Uiso 1 1 calc R U . . .
C16 C 0.79567(9) 0.53725(5) 0.76852(12) 0.0308(3) Uani 1 1 d . . . . .
H16 H 0.775202 0.504816 0.740890 0.037 Uiso 1 1 calc R U . . .
C17A C 0.64940(14) 0.38253(8) 0.0346(2) 0.0274(4) Uani 0.821(3) 1 d D U P A 1
C18A C 0.73993(14) 0.36164(8) 0.0239(2) 0.0307(4) Uani 0.821(3) 1 d . U P A 1
C19A C 0.75129(14) 0.30938(7) 0.00897(18) 0.0330(4) Uani 0.821(3) 1 d . U P A 1
H19A H 0.812725 0.295903 0.001327 0.040 Uiso 0.821(3) 1 calc R U P A 1
C20A C 0.67460(16) 0.27655(7) 0.00506(17) 0.0329(4) Uani 0.821(3) 1 d . U P A 1
C21A C 0.58535(15) 0.29739(7) 0.01702(18) 0.0332(4) Uani 0.821(3) 1 d . U P A 1
H21A H 0.532312 0.275376 0.014794 0.040 Uiso 0.821(3) 1 calc R U P A 1
C22A C 0.57143(14) 0.34949(8) 0.03212(19) 0.0289(4) Uani 0.821(3) 1 d . U P A 1
C23A C 0.4727(2) 0.37002(14) 0.0471(4) 0.0339(7) Uani 0.821(3) 1 d . . P A 1
H23A H 0.477060 0.407994 0.051687 0.041 Uiso 0.821(3) 1 calc R U P A 1
C24A C 0.4068(3) 0.35665(14) -0.0576(4) 0.0440(7) Uani 0.821(3) 1 d . . P A 1
H24A H 0.431069 0.371680 -0.128732 0.066 Uiso 0.821(3) 1 calc R U P A 1
H24B H 0.343861 0.370178 -0.044640 0.066 Uiso 0.821(3) 1 calc R U P A 1
H24C H 0.403397 0.319557 -0.066265 0.066 Uiso 0.821(3) 1 calc R U P A 1
C25A C 0.4335(3) 0.3511(2) 0.1611(5) 0.0553(11) Uani 0.821(3) 1 d . . P A 1
H25A H 0.371166 0.365940 0.171039 0.083 Uiso 0.821(3) 1 calc R U P A 1
H25B H 0.475803 0.361256 0.226607 0.083 Uiso 0.821(3) 1 calc R U P A 1
H25C H 0.428454 0.313866 0.158930 0.083 Uiso 0.821(3) 1 calc R U P A 1
C26A C 0.68885(16) 0.21932(7) -0.00901(19) 0.0425(5) Uani 0.821(3) 1 d . U P A 1
H26A H 0.625898 0.203034 -0.023285 0.051 Uiso 0.821(3) 1 calc R U P A 1
C27A C 0.7513(3) 0.20531(9) -0.1100(3) 0.0684(8) Uani 0.821(3) 1 d . U P A 1
H27A H 0.814366 0.219557 -0.095326 0.103 Uiso 0.821(3) 1 calc R U P A 1
H27B H 0.724014 0.219236 -0.183119 0.103 Uiso 0.821(3) 1 calc R U P A 1
H27C H 0.755603 0.168154 -0.116163 0.103 Uiso 0.821(3) 1 calc R U P A 1
C28A C 0.7361(3) 0.19540(16) 0.1034(4) 0.0716(10) Uani 0.821(3) 1 d . U P A 1
H28A H 0.744749 0.158751 0.091611 0.107 Uiso 0.821(3) 1 calc R U P A 1
H28B H 0.695769 0.200934 0.169747 0.107 Uiso 0.821(3) 1 calc R U P A 1
H28C H 0.797394 0.211483 0.119598 0.107 Uiso 0.821(3) 1 calc R U P A 1
C29A C 0.8264(3) 0.39650(18) 0.0281(4) 0.0387(7) Uani 0.821(3) 1 d . U P A 1
H29A H 0.801909 0.432020 0.035099 0.046 Uiso 0.821(3) 1 calc R U P A 1
C30A C 0.8886(2) 0.38706(12) 0.1379(3) 0.0486(7) Uani 0.821(3) 1 d . U P A 1
H30A H 0.913951 0.352375 0.136003 0.073 Uiso 0.821(3) 1 calc R U P A 1
H30B H 0.851133 0.391193 0.207323 0.073 Uiso 0.821(3) 1 calc R U P A 1
H30C H 0.940606 0.411580 0.140872 0.073 Uiso 0.821(3) 1 calc R U P A 1
C31A C 0.8834(3) 0.39567(13) -0.0824(4) 0.0593(9) Uani 0.821(3) 1 d . U P A 1
H31A H 0.842597 0.405039 -0.149947 0.089 Uiso 0.821(3) 1 calc R U P A 1
H31B H 0.908638 0.361381 -0.093875 0.089 Uiso 0.821(3) 1 calc R U P A 1
H31C H 0.935379 0.420045 -0.074115 0.089 Uiso 0.821(3) 1 calc R U P A 1
C17B C 0.6710(6) 0.3805(2) 0.0437(11) 0.0284(8) Uani 0.179(3) 1 d DG U P A 2
C18B C 0.7642(5) 0.3652(3) 0.0368(10) 0.0300(8) Uani 0.179(3) 1 d G U P A 2
C19B C 0.7856(5) 0.3139(3) 0.0239(7) 0.0334(8) Uani 0.179(3) 1 d G U P A 2
H19B H 0.849323 0.303489 0.019181 0.040 Uiso 0.179(3) 1 calc R U P A 2
C20B C 0.7140(6) 0.2780(2) 0.0180(7) 0.0335(8) Uani 0.179(3) 1 d G U P A 2
C21B C 0.6208(5) 0.2933(3) 0.0249(7) 0.0322(8) Uani 0.179(3) 1 d G U P A 2
H21B H 0.571793 0.268656 0.020838 0.039 Uiso 0.179(3) 1 calc R U P A 2
C22B C 0.5993(4) 0.3446(3) 0.0378(9) 0.0306(8) Uani 0.179(3) 1 d G U P A 2
C23B C 0.5002(10) 0.3597(6) 0.0520(17) 0.035(4) Uani 0.179(3) 1 d . U P A 2
H23B H 0.501056 0.397686 0.059101 0.042 Uiso 0.179(3) 1 calc R U P A 2
C24B C 0.428(2) 0.3481(11) -0.042(3) 0.096(10) Uani 0.179(3) 1 d . U P A 2
H24D H 0.449252 0.361573 -0.116512 0.144 Uiso 0.179(3) 1 calc R U P A 2
H24E H 0.368472 0.363958 -0.023237 0.144 Uiso 0.179(3) 1 calc R U P A 2
H24F H 0.420115 0.311138 -0.048258 0.144 Uiso 0.179(3) 1 calc R U P A 2
C25B C 0.4535(17) 0.3389(10) 0.171(3) 0.072(7) Uani 0.179(3) 1 d . U P A 2
H25D H 0.388194 0.350651 0.173389 0.109 Uiso 0.179(3) 1 calc R U P A 2
H25E H 0.454851 0.301567 0.171906 0.109 Uiso 0.179(3) 1 calc R U P A 2
H25F H 0.489386 0.351958 0.239524 0.109 Uiso 0.179(3) 1 calc R U P A 2
C26B C 0.7445(11) 0.2203(4) 0.0018(10) 0.0593(12) Uani 0.179(3) 1 d D U P A 2
H26B H 0.814224 0.215419 0.001552 0.071 Uiso 0.179(3) 1 calc R U P A 2
C27B C 0.6943(11) 0.2038(5) -0.1091(12) 0.0667(18) Uani 0.179(3) 1 d D U P A 2
H27D H 0.712269 0.226009 -0.173271 0.100 Uiso 0.179(3) 1 calc R U P A 2
H27E H 0.626197 0.205948 -0.099980 0.100 Uiso 0.179(3) 1 calc R U P A 2
H27F H 0.711551 0.168542 -0.126692 0.100 Uiso 0.179(3) 1 calc R U P A 2
C28B C 0.7002(10) 0.1952(7) 0.1005(17) 0.0525(19) Uani 0.179(3) 1 d D U P A 2
H28D H 0.633522 0.204648 0.100737 0.079 Uiso 0.179(3) 1 calc R U P A 2
H28E H 0.731643 0.206155 0.173974 0.079 Uiso 0.179(3) 1 calc R U P A 2
H28F H 0.705863 0.158218 0.092528 0.079 Uiso 0.179(3) 1 calc R U P A 2
C29B C 0.8411(16) 0.4023(10) 0.044(2) 0.0428(13) Uani 0.179(3) 1 d . U P A 2
H29B H 0.817067 0.437809 0.033049 0.051 Uiso 0.179(3) 1 calc R U P A 2
C30B C 0.9063(11) 0.3976(6) 0.1566(16) 0.0439(18) Uani 0.179(3) 1 d . U P A 2
H30D H 0.933399 0.363329 0.161086 0.066 Uiso 0.179(3) 1 calc R U P A 2
H30E H 0.869229 0.403811 0.225595 0.066 Uiso 0.179(3) 1 calc R U P A 2
H30F H 0.956964 0.422826 0.153889 0.066 Uiso 0.179(3) 1 calc R U P A 2
C31B C 0.8920(15) 0.3829(6) -0.070(2) 0.0439(19) Uani 0.179(3) 1 d . U P A 2
H31D H 0.848806 0.386266 -0.138815 0.066 Uiso 0.179(3) 1 calc R U P A 2
H31E H 0.909950 0.347043 -0.060433 0.066 Uiso 0.179(3) 1 calc R U P A 2
H31F H 0.948408 0.403416 -0.081990 0.066 Uiso 0.179(3) 1 calc R U P A 2
C32 C 0.81749(8) 0.61489(4) 0.46574(10) 0.0234(2) Uani 1 1 d . . . . .
C33 C 0.76107(8) 0.65825(5) 0.44441(11) 0.0252(3) Uani 1 1 d . . . . .
C34 C 0.79115(9) 0.69604(5) 0.36890(11) 0.0259(3) Uani 1 1 d . . . . .
H34 H 0.752525 0.725111 0.355033 0.031 Uiso 1 1 calc R U . . .
C35 C 0.87599(9) 0.69240(5) 0.31334(10) 0.0255(3) Uani 1 1 d . . . . .
C36 C 0.93157(9) 0.64948(5) 0.33523(11) 0.0272(3) Uani 1 1 d . . . . .
H36 H 0.989751 0.646320 0.297872 0.033 Uiso 1 1 calc R U . . .
C37 C 0.90393(9) 0.61109(5) 0.41053(11) 0.0253(3) Uani 1 1 d . . . . .
C38 C 0.96710(9) 0.56475(5) 0.42995(12) 0.0309(3) Uani 1 1 d . . . . .
H38 H 0.938783 0.543410 0.491806 0.037 Uiso 1 1 calc R U . . .
C39 C 1.06565(11) 0.57961(6) 0.47417(17) 0.0487(4) Uani 1 1 d . . . . .
H39A H 1.096151 0.599786 0.414403 0.073 Uiso 1 1 calc R U . . .
H39B H 1.102635 0.548778 0.490825 0.073 Uiso 1 1 calc R U . . .
H39C H 1.061599 0.599829 0.545742 0.073 Uiso 1 1 calc R U . . .
C40 C 0.97022(12) 0.53220(6) 0.31929(14) 0.0428(4) Uani 1 1 d . . . . .
H40A H 0.906436 0.520986 0.296311 0.064 Uiso 1 1 calc R U . . .
H40B H 1.010241 0.502364 0.334640 0.064 Uiso 1 1 calc R U . . .
H40C H 0.995998 0.552391 0.256067 0.064 Uiso 1 1 calc R U . . .
C41 C 0.90564(10) 0.73370(5) 0.22972(11) 0.0310(3) Uani 1 1 d . . . . .
H41 H 0.861986 0.763171 0.238710 0.037 Uiso 1 1 calc R U . . .
C42 C 1.00521(11) 0.75290(6) 0.25701(14) 0.0408(3) Uani 1 1 d . . . . .
H42A H 1.050395 0.725773 0.241552 0.061 Uiso 1 1 calc R U . . .
H42B H 1.011393 0.762871 0.339430 0.061 Uiso 1 1 calc R U . . .
H42C H 1.017876 0.782399 0.207590 0.061 Uiso 1 1 calc R U . . .
C43 C 0.89505(12) 0.71567(6) 0.10297(12) 0.0401(3) Uani 1 1 d . . . . .
H43A H 0.908639 0.743986 0.050459 0.060 Uiso 1 1 calc R U . . .
H43B H 0.830543 0.703746 0.086958 0.060 Uiso 1 1 calc R U . . .
H43C H 0.939171 0.687736 0.090213 0.060 Uiso 1 1 calc R U . . .
C44 C 0.66610(9) 0.66386(5) 0.50009(13) 0.0318(3) Uani 1 1 d . . . . .
H44 H 0.655479 0.632814 0.548412 0.038 Uiso 1 1 calc R U . . .
C45 C 0.66332(10) 0.71018(6) 0.58034(13) 0.0378(3) Uani 1 1 d . . . . .
H45A H 0.676301 0.741026 0.535522 0.057 Uiso 1 1 calc R U . . .
H45B H 0.710972 0.706414 0.643908 0.057 Uiso 1 1 calc R U . . .
H45C H 0.600900 0.712868 0.613129 0.057 Uiso 1 1 calc R U . . .
C46 C 0.58560(10) 0.66751(7) 0.40756(16) 0.0502(4) Uani 1 1 d . . . . .
H46A H 0.594534 0.697708 0.358935 0.075 Uiso 1 1 calc R U . . .
H46B H 0.525539 0.670180 0.446215 0.075 Uiso 1 1 calc R U . . .
H46C H 0.585248 0.636958 0.358356 0.075 Uiso 1 1 calc R U . . .
B2 B 0.78605(9) 0.57144(5) 0.55206(13) 0.0251(3) Uani 1 1 d . . . . .

loop_
_atom_site_aniso_label
_atom_site_aniso_U_11
_atom_site_aniso_U_22
_atom_site_aniso_U_33
_atom_site_aniso_U_23
_atom_site_aniso_U_13
_atom_site_aniso_U_12
N2 0.0321(5) 0.0210(5) 0.0291(5) 0.0017(4) 0.0040(4) -0.0020(4)
N1A 0.0294(11) 0.0266(13) 0.0299(7) -0.0077(6) 0.0039(7) 0.0002(9)
B1A 0.023(3) 0.0269(8) 0.0341(7) -0.0041(7) 0.0082(6) -0.0025(9)
S1A 0.0951(8) 0.0396(4) 0.0333(3) -0.0112(3) 0.0178(4) -0.0260(5)
C1A 0.0270(7) 0.0402(12) 0.0317(7) -0.0080(8) 0.0060(6) -0.0091(8)
C2A 0.0255(8) 0.0556(14) 0.0361(9) -0.0028(10) -0.0017(7) 0.0046(10)
C3A 0.0338(10) 0.0751(17) 0.0358(10) -0.0040(11) -0.0010(7) -0.0098(11)
C4A 0.0626(16) 0.0658(18) 0.0335(10) -0.0121(13) 0.0099(11) -0.0300(14)
N1B 0.0294(11) 0.0266(13) 0.0299(7) -0.0077(6) 0.0039(7) 0.0002(9)
B1B 0.023(3) 0.0269(8) 0.0341(7) -0.0041(7) 0.0082(6) -0.0025(9)
S1B 0.0518(17) 0.0365(15) 0.0376(13) 0.0043(10) 0.0021(12) 0.0066(12)
C1B 0.0270(7) 0.0402(12) 0.0317(7) -0.0080(8) 0.0060(6) -0.0091(8)
C2B 0.032(3) 0.037(3) 0.038(3) -0.008(2) 0.002(2) -0.006(3)
C3B 0.034(3) 0.028(3) 0.031(3) 0.000(3) -0.001(2) 0.003(3)
C4B 0.034(3) 0.030(3) 0.034(3) 0.002(2) 0.004(2) -0.001(2)
C5 0.0239(6) 0.0230(6) 0.0343(7) -0.0035(5) 0.0053(5) 0.0010(5)
C6 0.0335(7) 0.0228(6) 0.0319(7) 0.0003(5) 0.0022(5) 0.0014(5)
C7 0.0342(7) 0.0190(6) 0.0351(7) -0.0019(5) 0.0017(5) 0.0004(5)
C8 0.0250(6) 0.0217(6) 0.0316(6) -0.0024(5) 0.0038(5) -0.0001(5)
C9 0.0308(6) 0.0209(6) 0.0354(7) 0.0025(5) 0.0037(5) -0.0007(5)
C10 0.0297(6) 0.0192(6) 0.0390(7) -0.0023(5) 0.0038(5) -0.0001(5)
C11 0.0221(6) 0.0227(6) 0.0312(6) 0.0017(5) 0.0043(5) 0.0004(5)
C12 0.0330(7) 0.0254(6) 0.0307(6) 0.0026(5) 0.0007(5) -0.0045(5)
C13 0.0397(7) 0.0312(7) 0.0333(7) -0.0004(6) -0.0005(6) -0.0069(6)
C14 0.0314(7) 0.0402(8) 0.0292(7) 0.0023(6) 0.0010(5) -0.0028(6)
C15 0.0346(7) 0.0330(7) 0.0341(7) 0.0094(6) 0.0036(5) -0.0029(6)
C16 0.0326(7) 0.0243(6) 0.0357(7) 0.0021(5) 0.0045(5) -0.0025(5)
C17A 0.0261(9) 0.0255(7) 0.0312(8) -0.0050(6) 0.0077(8) -0.0036(6)
C18A 0.0275(10) 0.0246(7) 0.0406(9) -0.0051(6) 0.0104(8) -0.0065(7)
C19A 0.0249(9) 0.0261(8) 0.0487(8) -0.0073(6) 0.0095(7) -0.0055(7)
C20A 0.0269(9) 0.0249(7) 0.0473(8) -0.0050(6) 0.0059(7) -0.0076(7)
C21A 0.0257(9) 0.0284(8) 0.0460(8) -0.0047(6) 0.0063(7) -0.0088(7)
C22A 0.0241(9) 0.0273(7) 0.0356(7) -0.0044(6) 0.0069(8) -0.0041(7)
C23A 0.0218(13) 0.0308(16) 0.0494(14) -0.0004(11) 0.0064(11) -0.0022(10)
C24A 0.0443(13) 0.0284(12) 0.0583(18) 0.0021(13) -0.0114(13) -0.0056(10)
C25A 0.0348(14) 0.077(3) 0.0550(16) 0.0109(17) 0.0146(12) 0.0041(14)
C26A 0.0417(11) 0.0217(8) 0.0648(11) -0.0090(8) 0.0121(9) -0.0087(8)
C27A 0.0943(19) 0.0321(11) 0.0816(16) -0.0185(11) 0.0389(15) -0.0037(13)
C28A 0.099(2) 0.0359(12) 0.0797(16) -0.0002(11) 0.002(2) 0.008(2)
C29A 0.0293(15) 0.0247(14) 0.0632(17) -0.0029(10) 0.0149(11) -0.0001(10)
C30A 0.0300(12) 0.0339(15) 0.0817(19) -0.0020(12) -0.0007(11) -0.0086(9)
C31A 0.0565(15) 0.041(2) 0.0829(19) 0.0065(16) 0.0391(14) 0.0046(15)
C17B 0.0264(16) 0.0242(14) 0.0352(14) -0.0045(13) 0.0089(15) -0.0056(14)
C18B 0.0268(16) 0.0248(14) 0.0390(14) -0.0054(13) 0.0094(15) -0.0022(14)
C19B 0.0290(16) 0.0266(14) 0.0451(14) -0.0051(13) 0.0089(15) -0.0054(15)
C20B 0.0279(16) 0.0274(14) 0.0458(14) -0.0061(13) 0.0090(15) -0.0066(15)
C21B 0.0261(15) 0.0267(13) 0.0442(13) -0.0048(12) 0.0083(14) -0.0071(14)
C22B 0.0260(16) 0.0282(14) 0.0381(14) -0.0051(13) 0.0089(15) -0.0041(15)
C23B 0.041(9) 0.020(5) 0.044(5) -0.008(4) -0.001(6) -0.009(5)
C24B 0.102(17) 0.089(14) 0.095(13) 0.045(10) -0.024(11) -0.028(11)
C25B 0.064(13) 0.066(12) 0.090(13) -0.013(10) 0.034(10) -0.032(10)
C26B 0.070(2) 0.035(2) 0.073(2) -0.009(2) 0.015(2) -0.004(2)
C27B 0.081(4) 0.038(3) 0.082(3) -0.017(3) 0.015(3) -0.002(3)
C28B 0.061(4) 0.031(3) 0.066(3) -0.006(3) 0.013(4) -0.007(4)
C29B 0.035(2) 0.029(2) 0.065(2) 0.003(2) 0.019(2) -0.002(2)
C30B 0.036(4) 0.030(4) 0.067(4) 0.002(3) 0.010(3) 0.001(3)
C31B 0.039(3) 0.025(4) 0.068(3) 0.004(3) 0.019(3) -0.011(3)
C32 0.0256(6) 0.0182(6) 0.0262(6) -0.0016(5) 0.0003(4) -0.0002(4)
C33 0.0253(6) 0.0198(6) 0.0303(6) -0.0034(5) 0.0006(5) 0.0002(5)
C34 0.0294(6) 0.0181(6) 0.0300(6) -0.0019(5) -0.0015(5) 0.0039(5)
C35 0.0328(6) 0.0191(6) 0.0246(6) -0.0004(5) 0.0006(5) 0.0005(5)
C36 0.0292(6) 0.0235(6) 0.0293(6) 0.0025(5) 0.0065(5) 0.0033(5)
C37 0.0272(6) 0.0202(6) 0.0285(6) 0.0016(5) 0.0023(5) 0.0029(5)
C38 0.0295(6) 0.0242(6) 0.0395(7) 0.0099(5) 0.0088(5) 0.0060(5)
C39 0.0334(8) 0.0363(8) 0.0759(12) 0.0174(8) -0.0048(7) 0.0065(6)
C40 0.0524(9) 0.0304(7) 0.0466(8) 0.0057(6) 0.0149(7) 0.0171(7)
C41 0.0419(7) 0.0210(6) 0.0304(7) 0.0041(5) 0.0062(5) 0.0054(5)
C42 0.0499(9) 0.0276(7) 0.0453(8) 0.0064(6) 0.0078(7) -0.0057(6)
C43 0.0544(9) 0.0373(8) 0.0290(7) 0.0060(6) 0.0048(6) 0.0089(7)
C44 0.0275(6) 0.0214(6) 0.0469(8) -0.0014(5) 0.0076(5) 0.0014(5)
C45 0.0341(7) 0.0367(8) 0.0432(8) -0.0076(6) 0.0096(6) 0.0050(6)
C46 0.0268(7) 0.0557(10) 0.0680(11) -0.0210(9) -0.0006(7) 0.0028(7)
B2 0.0234(6) 0.0204(6) 0.0316(7) 0.0002(5) 0.0038(5) 0.0027(5)

loop_
_atom_type_symbol
_atom_type_description
_atom_type_scat_dispersion_real
_atom_type_scat_dispersion_imag
_atom_type_scat_source
C C 0.0181 0.0091 'International Tables Vol C Tables 4.2.6.8 and 6.1.1.4'
H H 0.0000 0.0000 'International Tables Vol C Tables 4.2.6.8 and 6.1.1.4'
B B 0.0090 0.0039 'International Tables Vol C Tables 4.2.6.8 and 6.1.1.4'
N N 0.0311 0.0180 'International Tables Vol C Tables 4.2.6.8 and 6.1.1.4'
S S 0.3331 0.5567 'International Tables Vol C Tables 4.2.6.8 and 6.1.1.4'

loop_
_exptl_crystal_face_index_h
_exptl_crystal_face_index_k
_exptl_crystal_face_index_l
_exptl_crystal_face_perp_dist
0 1 -1 0.0787
-2 -1 -2 0.0557
2 1 2 0.0392
2 -2 -1 0.1051
-2 2 1 0.0850
-1 -5 0 0.0548
2 -1 -1 0.0976
-2 1 1 0.0824
1 1 1 0.0354
1 2 -1 0.0833
0 -1 0 0.0755
-2 2 -1 0.0714
0 1 0 0.0931

loop_
_geom_angle_atom_site_label_1
_geom_angle_atom_site_label_2
_geom_angle_atom_site_label_3
_geom_angle
_geom_angle_site_symmetry_1
_geom_angle_site_symmetry_3
_geom_angle_publ_flag
B2 N2 C8 132.68(11) . . ?
B2 N2 H2N 113.7 . . ?
C8 N2 H2N 113.7 . . ?
C1A N1A B1A 131.8(3) . . ?
C1A N1A H1A 114.1 . . ?
B1A N1A H1A 114.1 . . ?
N1A B1A C5 116.9(2) . . ?
N1A B1A C17A 122.0(2) . . ?
C5 B1A C17A 121.1(2) . . ?
C4A S1A C1A 91.27(14) . . ?
C2A C1A N1A 125.6(2) . . ?
C2A C1A S1A 110.67(17) . . ?
N1A C1A S1A 123.67(19) . . ?
C1A C2A C3A 113.3(2) . . ?
C1A C2A H2A 123.3 . . ?
C3A C2A H2A 123.3 . . ?
C4A C3A C2A 112.6(2) . . ?
C4A C3A H3A 123.7 . . ?
C2A C3A H3A 123.7 . . ?
C3A C4A S1A 112.16(18) . . ?
C3A C4A H4A 123.9 . . ?
S1A C4A H4A 123.9 . . ?
C1B N1B B1B 131.5(14) . . ?
C1B N1B H1B 114.2 . . ?
B1B N1B H1B 114.2 . . ?
N1B B1B C5 120.4(9) . . ?
N1B B1B C17B 120.3(12) . . ?
C5 B1B C17B 119.0(9) . . ?
C1B S1B C4B 89.5(5) . . ?
C2B C1B N1B 123.8(11) . . ?
C2B C1B S1B 115.7(8) . . ?
N1B C1B S1B 120.2(11) . . ?
C1B C2B C3B 109.3(9) . . ?
C1B C2B H2B 125.4 . . ?
C3B C2B H2B 125.4 . . ?
C4B C3B C2B 111.7(9) . . ?
C4B C3B H3B 124.1 . . ?
C2B C3B H3B 124.1 . . ?
C3B C4B S1B 113.7(8) . . ?
C3B C4B H4B 123.1 . . ?
S1B C4B H4B 123.1 . . ?
C10 C5 C6 116.15(12) . . ?
C10 C5 B1A 120.9(3) . . ?
C6 C5 B1A 122.9(3) . . ?
C10 C5 B1B 118.5(9) . . ?
C6 C5 B1B 125.1(12) . . ?
C7 C6 C5 122.88(12) . . ?
C7 C6 H6 118.6 . . ?
C5 C6 H6 118.6 . . ?
C6 C7 C8 119.82(12) . . ?
C6 C7 H7 120.1 . . ?
C8 C7 H7 120.1 . . ?
C7 C8 C9 118.50(12) . . ?
C7 C8 N2 123.25(11) . . ?
C9 C8 N2 118.26(11) . . ?
C10 C9 C8 120.66(12) . . ?
C10 C9 H9 119.7 . . ?
C8 C9 H9 119.7 . . ?
C9 C10 C5 121.99(12) . . ?
C9 C10 H10 119.0 . . ?
C5 C10 H10 119.0 . . ?
C12 C11 C16 116.43(12) . . ?
C12 C11 B2 119.58(11) . . ?
C16 C11 B2 123.99(11) . . ?
C13 C12 C11 122.06(12) . . ?
C13 C12 H12 119.0 . . ?
C11 C12 H12 119.0 . . ?
C14 C13 C12 120.04(13) . . ?
C14 C13 H13 120.0 . . ?
C12 C13 H13 120.0 . . ?
C15 C14 C13 119.19(13) . . ?
C15 C14 H14 120.4 . . ?
C13 C14 H14 120.4 . . ?
C16 C15 C14 120.43(12) . . ?
C16 C15 H15 119.8 . . ?
C14 C15 H15 119.8 . . ?
C15 C16 C11 121.81(12) . . ?
C15 C16 H16 119.1 . . ?
C11 C16 H16 119.1 . . ?
C22A C17A C18A 118.71(15) . . ?
C22A C17A B1A 122.5(6) . . ?
C18A C17A B1A 118.7(6) . . ?
C19A C18A C17A 120.32(16) . . ?
C19A C18A C29A 119.7(2) . . ?
C17A C18A C29A 120.0(2) . . ?
C20A C19A C18A 121.35(16) . . ?
C20A C19A H19A 119.3 . . ?
C18A C19A H19A 119.3 . . ?
C19A C20A C21A 118.04(15) . . ?
C19A C20A C26A 120.46(17) . . ?
C21A C20A C26A 121.49(16) . . ?
C22A C21A C20A 122.13(15) . . ?
C22A C21A H21A 118.9 . . ?
C20A C21A H21A 118.9 . . ?
C21A C22A C17A 119.45(16) . . ?
C21A C22A C23A 119.9(2) . . ?
C17A C22A C23A 120.6(2) . . ?
C22A C23A C25A 110.6(3) . . ?
C22A C23A C24A 111.7(3) . . ?
C25A C23A C24A 111.2(4) . . ?
C22A C23A H23A 107.7 . . ?
C25A C23A H23A 107.7 . . ?
C24A C23A H23A 107.7 . . ?
C23A C24A H24A 109.5 . . ?
C23A C24A H24B 109.5 . . ?
H24A C24A H24B 109.5 . . ?
C23A C24A H24C 109.5 . . ?
H24A C24A H24C 109.5 . . ?
H24B C24A H24C 109.5 . . ?
C23A C25A H25A 109.5 . . ?
C23A C25A H25B 109.5 . . ?
H25A C25A H25B 109.5 . . ?
C23A C25A H25C 109.5 . . ?
H25A C25A H25C 109.5 . . ?
H25B C25A H25C 109.5 . . ?
C20A C26A C27A 113.59(17) . . ?
C20A C26A C28A 111.3(2) . . ?
C27A C26A C28A 106.4(3) . . ?
C20A C26A H26A 108.5 . . ?
C27A C26A H26A 108.5 . . ?
C28A C26A H26A 108.5 . . ?
C26A C27A H27A 109.5 . . ?
C26A C27A H27B 109.5 . . ?
H27A C27A H27B 109.5 . . ?
C26A C27A H27C 109.5 . . ?
H27A C27A H27C 109.5 . . ?
H27B C27A H27C 109.5 . . ?
C26A C28A H28A 109.5 . . ?
C26A C28A H28B 109.5 . . ?
H28A C28A H28B 109.5 . . ?
C26A C28A H28C 109.5 . . ?
H28A C28A H28C 109.5 . . ?
H28B C28A H28C 109.5 . . ?
C31A C29A C30A 111.7(3) . . ?
C31A C29A C18A 114.6(3) . . ?
C30A C29A C18A 111.5(3) . . ?
C31A C29A H29A 106.1 . . ?
C30A C29A H29A 106.1 . . ?
C18A C29A H29A 106.1 . . ?
C29A C30A H30A 109.5 . . ?
C29A C30A H30B 109.5 . . ?
H30A C30A H30B 109.5 . . ?
C29A C30A H30C 109.5 . . ?
H30A C30A H30C 109.5 . . ?
H30B C30A H30C 109.5 . . ?
C29A C31A H31A 109.5 . . ?
C29A C31A H31B 109.5 . . ?
H31A C31A H31B 109.5 . . ?
C29A C31A H31C 109.5 . . ?
H31A C31A H31C 109.5 . . ?
H31B C31A H31C 109.5 . . ?
C18B C17B C22B 120.0 . . ?
C18B C17B B1B 120(3) . . ?
C22B C17B B1B 120(3) . . ?
C17B C18B C19B 120.0 . . ?
C17B C18B C29B 121.2(12) . . ?
C19B C18B C29B 118.8(12) . . ?
C20B C19B C18B 120.0 . . ?
C20B C19B H19B 120.0 . . ?
C18B C19B H19B 120.0 . . ?
C19B C20B C21B 120.0 . . ?
C19B C20B C26B 116.7(7) . . ?
C21B C20B C26B 123.3(7) . . ?
C22B C21B C20B 120.0 . . ?
C22B C21B H21B 120.0 . . ?
C20B C21B H21B 120.0 . . ?
C21B C22B C17B 120.0 . . ?
C21B C22B C23B 119.1(8) . . ?
C17B C22B C23B 120.8(8) . . ?
C22B C23B C24B 119.7(18) . . ?
C22B C23B C25B 115.0(14) . . ?
C24B C23B C25B 104.2(19) . . ?
C22B C23B H23B 105.6 . . ?
C24B C23B H23B 105.6 . . ?
C25B C23B H23B 105.6 . . ?
C23B C24B H24D 109.5 . . ?
C23B C24B H24E 109.5 . . ?
H24D C24B H24E 109.5 . . ?
C23B C24B H24F 109.5 . . ?
H24D C24B H24F 109.5 . . ?
H24E C24B H24F 109.5 . . ?
C23B C25B H25D 109.5 . . ?
C23B C25B H25E 109.5 . . ?
H25D C25B H25E 109.5 . . ?
C23B C25B H25F 109.5 . . ?
H25D C25B H25F 109.5 . . ?
H25E C25B H25F 109.5 . . ?
C28B C26B C27B 108.5(13) . . ?
C28B C26B C20B 102.1(11) . . ?
C27B C26B C20B 104.6(10) . . ?
C28B C26B H26B 113.6 . . ?
C27B C26B H26B 113.6 . . ?
C20B C26B H26B 113.6 . . ?
C26B C27B H27D 109.5 . . ?
C26B C27B H27E 109.5 . . ?
H27D C27B H27E 109.5 . . ?
C26B C27B H27F 109.5 . . ?
H27D C27B H27F 109.5 . . ?
H27E C27B H27F 109.5 . . ?
C26B C28B H28D 109.5 . . ?
C26B C28B H28E 109.5 . . ?
H28D C28B H28E 109.5 . . ?
C26B C28B H28F 109.5 . . ?
H28D C28B H28F 109.5 . . ?
H28E C28B H28F 109.5 . . ?
C18B C29B C30B 114.2(19) . . ?
C18B C29B C31B 96.1(16) . . ?
C30B C29B C31B 112.2(17) . . ?
C18B C29B H29B 111.2 . . ?
C30B C29B H29B 111.2 . . ?
C31B C29B H29B 111.2 . . ?
C29B C30B H30D 109.5 . . ?
C29B C30B H30E 109.5 . . ?
H30D C30B H30E 109.5 . . ?
C29B C30B H30F 109.5 . . ?
H30D C30B H30F 109.5 . . ?
H30E C30B H30F 109.5 . . ?
C29B C31B H31D 109.5 . . ?
C29B C31B H31E 109.5 . . ?
H31D C31B H31E 109.5 . . ?
C29B C31B H31F 109.5 . . ?
H31D C31B H31F 109.5 . . ?
H31E C31B H31F 109.5 . . ?
C37 C32 C33 118.76(11) . . ?
C37 C32 B2 120.11(10) . . ?
C33 C32 B2 121.12(11) . . ?
C34 C33 C32 119.73(11) . . ?
C34 C33 C44 119.31(11) . . ?
C32 C33 C44 120.94(11) . . ?
C35 C34 C33 121.88(11) . . ?
C35 C34 H34 119.1 . . ?
C33 C34 H34 119.1 . . ?
C34 C35 C36 118.04(11) . . ?
C34 C35 C41 120.52(11) . . ?
C36 C35 C41 121.43(11) . . ?
C37 C36 C35 121.63(11) . . ?
C37 C36 H36 119.2 . . ?
C35 C36 H36 119.2 . . ?
C36 C37 C32 119.96(11) . . ?
C36 C37 C38 119.27(11) . . ?
C32 C37 C38 120.76(11) . . ?
C39 C38 C37 111.96(11) . . ?
C39 C38 C40 111.23(12) . . ?
C37 C38 C40 111.17(11) . . ?
C39 C38 H38 107.4 . . ?
C37 C38 H38 107.4 . . ?
C40 C38 H38 107.4 . . ?
C38 C39 H39A 109.5 . . ?
C38 C39 H39B 109.5 . . ?
H39A C39 H39B 109.5 . . ?
C38 C39 H39C 109.5 . . ?
H39A C39 H39C 109.5 . . ?
H39B C39 H39C 109.5 . . ?
C38 C40 H40A 109.5 . . ?
C38 C40 H40B 109.5 . . ?
H40A C40 H40B 109.5 . . ?
C38 C40 H40C 109.5 . . ?
H40A C40 H40C 109.5 . . ?
H40B C40 H40C 109.5 . . ?
C35 C41 C42 112.71(11) . . ?
C35 C41 C43 111.01(11) . . ?
C42 C41 C43 110.69(12) . . ?
C35 C41 H41 107.4 . . ?
C42 C41 H41 107.4 . . ?
C43 C41 H41 107.4 . . ?
C41 C42 H42A 109.5 . . ?
C41 C42 H42B 109.5 . . ?
H42A C42 H42B 109.5 . . ?
C41 C42 H42C 109.5 . . ?
H42A C42 H42C 109.5 . . ?
H42B C42 H42C 109.5 . . ?
C41 C43 H43A 109.5 . . ?
C41 C43 H43B 109.5 . . ?
H43A C43 H43B 109.5 . . ?
C41 C43 H43C 109.5 . . ?
H43A C43 H43C 109.5 . . ?
H43B C43 H43C 109.5 . . ?
C33 C44 C45 111.93(11) . . ?
C33 C44 C46 111.57(12) . . ?
C45 C44 C46 109.29(12) . . ?
C33 C44 H44 108.0 . . ?
C45 C44 H44 108.0 . . ?
C46 C44 H44 108.0 . . ?
C44 C45 H45A 109.5 . . ?
C44 C45 H45B 109.5 . . ?
H45A C45 H45B 109.5 . . ?
C44 C45 H45C 109.5 . . ?
H45A C45 H45C 109.5 . . ?
H45B C45 H45C 109.5 . . ?
C44 C46 H46A 109.5 . . ?
C44 C46 H46B 109.5 . . ?
H46A C46 H46B 109.5 . . ?
C44 C46 H46C 109.5 . . ?
H46A C46 H46C 109.5 . . ?
H46B C46 H46C 109.5 . . ?
N2 B2 C11 117.37(11) . . ?
N2 B2 C32 122.52(11) . . ?
C11 B2 C32 120.11(11) . . ?

loop_
_geom_bond_atom_site_label_1
_geom_bond_atom_site_label_2
_geom_bond_distance
_geom_bond_site_symmetry_2
_geom_bond_publ_flag
N2 B2 1.4100(17) . ?
N2 C8 1.4110(16) . ?
N2 H2N 0.8800 . ?
N1A C1A 1.401(2) . ?
N1A B1A 1.408(3) . ?
N1A H1A 0.8800 . ?
B1A C5 1.565(3) . ?
B1A C17A 1.583(3) . ?
S1A C4A 1.719(3) . ?
S1A C1A 1.7223(19) . ?
C1A C2A 1.372(3) . ?
C2A C3A 1.399(3) . ?
C2A H2A 0.9500 . ?
C3A C4A 1.350(4) . ?
C3A H3A 0.9500 . ?
C4A H4A 0.9500 . ?
N1B C1B 1.406(9) . ?
N1B B1B 1.415(8) . ?
N1B H1B 0.8800 . ?
B1B C5 1.571(8) . ?
B1B C17B 1.588(9) . ?
S1B C1B 1.688(10) . ?
S1B C4B 1.708(9) . ?
C1B C2B 1.366(13) . ?
C2B C3B 1.436(13) . ?
C2B H2B 0.9500 . ?
C3B C4B 1.363(11) . ?
C3B H3B 0.9500 . ?
C4B H4B 0.9500 . ?
C5 C10 1.3984(18) . ?
C5 C6 1.4028(18) . ?
C6 C7 1.3837(18) . ?
C6 H6 0.9500 . ?
C7 C8 1.3940(18) . ?
C7 H7 0.9500 . ?
C8 C9 1.4010(17) . ?
C9 C10 1.3832(19) . ?
C9 H9 0.9500 . ?
C10 H10 0.9500 . ?
C11 C12 1.3985(18) . ?
C11 C16 1.4042(18) . ?
C11 B2 1.5784(18) . ?
C12 C13 1.3873(19) . ?
C12 H12 0.9500 . ?
C13 C14 1.3868(19) . ?
C13 H13 0.9500 . ?
C14 C15 1.385(2) . ?
C14 H14 0.9500 . ?
C15 C16 1.3823(19) . ?
C15 H15 0.9500 . ?
C16 H16 0.9500 . ?
C17A C22A 1.407(2) . ?
C17A C18A 1.410(2) . ?
C18A C19A 1.393(2) . ?
C18A C29A 1.533(4) . ?
C19A C20A 1.390(2) . ?
C19A H19A 0.9500 . ?
C20A C21A 1.394(2) . ?
C20A C26A 1.525(2) . ?
C21A C22A 1.394(2) . ?
C21A H21A 0.9500 . ?
C22A C23A 1.520(3) . ?
C23A C25A 1.523(7) . ?
C23A C24A 1.533(6) . ?
C23A H23A 1.0000 . ?
C24A H24A 0.9800 . ?
C24A H24B 0.9800 . ?
C24A H24C 0.9800 . ?
C25A H25A 0.9800 . ?
C25A H25B 0.9800 . ?
C25A H25C 0.9800 . ?
C26A C27A 1.530(3) . ?
C26A C28A 1.561(5) . ?
C26A H26A 1.0000 . ?
C27A H27A 0.9800 . ?
C27A H27B 0.9800 . ?
C27A H27C 0.9800 . ?
C28A H28A 0.9800 . ?
C28A H28B 0.9800 . ?
C28A H28C 0.9800 . ?
C29A C31A 1.529(7) . ?
C29A C30A 1.529(5) . ?
C29A H29A 1.0000 . ?
C30A H30A 0.9800 . ?
C30A H30B 0.9800 . ?
C30A H30C 0.9800 . ?
C31A H31A 0.9800 . ?
C31A H31B 0.9800 . ?
C31A H31C 0.9800 . ?
C17B C18B 1.3900 . ?
C17B C22B 1.3900 . ?
C18B C19B 1.3900 . ?
C18B C29B 1.46(2) . ?
C19B C20B 1.3900 . ?
C19B H19B 0.9500 . ?
C20B C21B 1.3900 . ?
C20B C26B 1.587(12) . ?
C21B C22B 1.3900 . ?
C21B H21B 0.9500 . ?
C22B C23B 1.480(14) . ?
C23B C24B 1.49(3) . ?
C23B C25B 1.64(4) . ?
C23B H23B 1.0000 . ?
C24B H24D 0.9800 . ?
C24B H24E 0.9800 . ?
C24B H24F 0.9800 . ?
C25B H25D 0.9800 . ?
C25B H25E 0.9800 . ?
C25B H25F 0.9800 . ?
C26B C28B 1.471(19) . ?
C26B C27B 1.497(17) . ?
C26B H26B 1.0000 . ?
C27B H27D 0.9800 . ?
C27B H27E 0.9800 . ?
C27B H27F 0.9800 . ?
C28B H28D 0.9800 . ?
C28B H28E 0.9800 . ?
C28B H28F 0.9800 . ?
C29B C30B 1.57(3) . ?
C29B C31B 1.60(3) . ?
C29B H29B 1.0000 . ?
C30B H30D 0.9800 . ?
C30B H30E 0.9800 . ?
C30B H30F 0.9800 . ?
C31B H31D 0.9800 . ?
C31B H31E 0.9800 . ?
C31B H31F 0.9800 . ?
C32 C37 1.4079(17) . ?
C32 C33 1.4087(16) . ?
C32 B2 1.5852(18) . ?
C33 C34 1.3942(18) . ?
C33 C44 1.5233(17) . ?
C34 C35 1.3894(18) . ?
C34 H34 0.9500 . ?
C35 C36 1.3937(17) . ?
C35 C41 1.5171(17) . ?
C36 C37 1.3929(17) . ?
C36 H36 0.9500 . ?
C37 C38 1.5236(17) . ?
C38 C39 1.523(2) . ?
C38 C40 1.530(2) . ?
C38 H38 1.0000 . ?
C39 H39A 0.9800 . ?
C39 H39B 0.9800 . ?
C39 H39C 0.9800 . ?
C40 H40A 0.9800 . ?
C40 H40B 0.9800 . ?
C40 H40C 0.9800 . ?
C41 C42 1.524(2) . ?
C41 C43 1.5283(19) . ?
C41 H41 1.0000 . ?
C42 H42A 0.9800 . ?
C42 H42B 0.9800 . ?
C42 H42C 0.9800 . ?
C43 H43A 0.9800 . ?
C43 H43B 0.9800 . ?
C43 H43C 0.9800 . ?
C44 C45 1.5256(19) . ?
C44 C46 1.532(2) . ?
C44 H44 1.0000 . ?
C45 H45A 0.9800 . ?
C45 H45B 0.9800 . ?
C45 H45C 0.9800 . ?
C46 H46A 0.9800 . ?
C46 H46B 0.9800 . ?
C46 H46C 0.9800 . ?

loop_
_geom_torsion_atom_site_label_1
_geom_torsion_atom_site_label_2
_geom_torsion_atom_site_label_3
_geom_torsion_atom_site_label_4
_geom_torsion
_geom_torsion_site_symmetry_1
_geom_torsion_site_symmetry_2
_geom_torsion_site_symmetry_3
_geom_torsion_site_symmetry_4
_geom_torsion_publ_flag
C1A N1A B1A C5 172.4(6) . . . . ?
C1A N1A B1A C17A -6.6(19) . . . . ?
B1A N1A C1A C2A 178.7(10) . . . . ?
B1A N1A C1A S1A -4.2(12) . . . . ?
C4A S1A C1A C2A -0.85(16) . . . . ?
C4A S1A C1A N1A -178.4(3) . . . . ?
N1A C1A C2A C3A 178.4(4) . . . . ?
S1A C1A C2A C3A 0.9(2) . . . . ?
C1A C2A C3A C4A -0.5(3) . . . . ?
C2A C3A C4A S1A -0.2(3) . . . . ?
C1A S1A C4A C3A 0.6(2) . . . . ?
C1B N1B B1B C5 176(3) . . . . ?
C1B N1B B1B C17B 3(9) . . . . ?
B1B N1B C1B C2B 166(5) . . . . ?
B1B N1B C1B S1B -19(6) . . . . ?
C4B S1B C1B C2B 0.00(16) . . . . ?
C4B S1B C1B N1B -174.8(16) . . . . ?
N1B C1B C2B C3B 174.7(17) . . . . ?
S1B C1B C2B C3B 0.1(2) . . . . ?
C1B C2B C3B C4B -0.1(4) . . . . ?
C2B C3B C4B S1B 0.1(5) . . . . ?
C1B S1B C4B C3B -0.1(4) . . . . ?
N1A B1A C5 C10 166.7(8) . . . . ?
C17A B1A C5 C10 -14.3(15) . . . . ?
N1A B1A C5 C6 -15.1(15) . . . . ?
C17A B1A C5 C6 164.0(8) . . . . ?
N1B B1B C5 C10 168(4) . . . . ?
C17B B1B C5 C10 -18(7) . . . . ?
N1B B1B C5 C6 -18(8) . . . . ?
C17B B1B C5 C6 156(3) . . . . ?
C10 C5 C6 C7 -0.67(19) . . . . ?
B1A C5 C6 C7 -179.0(7) . . . . ?
B1B C5 C6 C7 -175(4) . . . . ?
C5 C6 C7 C8 1.1(2) . . . . ?
C6 C7 C8 C9 -1.05(19) . . . . ?
C6 C7 C8 N2 179.27(12) . . . . ?
B2 N2 C8 C7 -23.2(2) . . . . ?
B2 N2 C8 C9 157.09(13) . . . . ?
C7 C8 C9 C10 0.75(19) . . . . ?
N2 C8 C9 C10 -179.56(11) . . . . ?
C8 C9 C10 C5 -0.4(2) . . . . ?
C6 C5 C10 C9 0.34(18) . . . . ?
B1A C5 C10 C9 178.7(7) . . . . ?
B1B C5 C10 C9 175(3) . . . . ?
C16 C11 C12 C13 -2.47(19) . . . . ?
B2 C11 C12 C13 177.08(12) . . . . ?
C11 C12 C13 C14 1.7(2) . . . . ?
C12 C13 C14 C15 0.3(2) . . . . ?
C13 C14 C15 C16 -1.3(2) . . . . ?
C14 C15 C16 C11 0.5(2) . . . . ?
C12 C11 C16 C15 1.41(19) . . . . ?
B2 C11 C16 C15 -178.12(12) . . . . ?
N1A B1A C17A C22A -79.7(13) . . . . ?
C5 B1A C17A C22A 101.3(11) . . . . ?
N1A B1A C17A C18A 103.5(12) . . . . ?
C5 B1A C17A C18A -75.5(12) . . . . ?
C22A C17A C18A C19A 1.1(3) . . . . ?
B1A C17A C18A C19A 178.0(3) . . . . ?
C22A C17A C18A C29A -179.1(3) . . . . ?
B1A C17A C18A C29A -2.2(4) . . . . ?
C17A C18A C19A C20A -0.4(3) . . . . ?
C29A C18A C19A C20A 179.8(3) . . . . ?
C18A C19A C20A C21A -0.3(3) . . . . ?
C18A C19A C20A C26A -178.85(19) . . . . ?
C19A C20A C21A C22A 0.2(3) . . . . ?
C26A C20A C21A C22A 178.78(19) . . . . ?
C20A C21A C22A C17A 0.5(3) . . . . ?
C20A C21A C22A C23A -178.8(3) . . . . ?
C18A C17A C22A C21A -1.2(2) . . . . ?
B1A C17A C22A C21A -178.0(3) . . . . ?
C18A C17A C22A C23A 178.1(3) . . . . ?
B1A C17A C22A C23A 1.3(4) . . . . ?
C21A C22A C23A C25A 66.0(4) . . . . ?
C17A C22A C23A C25A -113.3(4) . . . . ?
C21A C22A C23A C24A -58.5(4) . . . . ?
C17A C22A C23A C24A 122.2(3) . . . . ?
C19A C20A C26A C27A -50.0(3) . . . . ?
C21A C20A C26A C27A 131.5(2) . . . . ?
C19A C20A C26A C28A 70.1(3) . . . . ?
C21A C20A C26A C28A -108.4(3) . . . . ?
C19A C18A C29A C31A 60.5(4) . . . . ?
C17A C18A C29A C31A -119.3(3) . . . . ?
C19A C18A C29A C30A -67.7(4) . . . . ?
C17A C18A C29A C30A 112.5(3) . . . . ?
N1B B1B C17B C18B 98(6) . . . . ?
C5 B1B C17B C18B -76(6) . . . . ?
N1B B1B C17B C22B -81(6) . . . . ?
C5 B1B C17B C22B 105(5) . . . . ?
C22B C17B C18B C19B 0.0 . . . . ?
B1B C17B C18B C19B -179.0(13) . . . . ?
C22B C17B C18B C29B -179.6(15) . . . . ?
B1B C17B C18B C29B 1.4(17) . . . . ?
C17B C18B C19B C20B 0.0 . . . . ?
C29B C18B C19B C20B 179.6(15) . . . . ?
C18B C19B C20B C21B 0.0 . . . . ?
C18B C19B C20B C26B 179.3(8) . . . . ?
C19B C20B C21B C22B 0.0 . . . . ?
C26B C20B C21B C22B -179.3(8) . . . . ?
C20B C21B C22B C17B 0.0 . . . . ?
C20B C21B C22B C23B -176.4(11) . . . . ?
C18B C17B C22B C21B 0.0 . . . . ?
B1B C17B C22B C21B 179.0(13) . . . . ?
C18B C17B C22B C23B 176.4(11) . . . . ?
B1B C17B C22B C23B -4.6(14) . . . . ?
C21B C22B C23B C24B -61(2) . . . . ?
C17B C22B C23B C24B 122.7(16) . . . . ?
C21B C22B C23B C25B 64.4(17) . . . . ?
C17B C22B C23B C25B -112.0(14) . . . . ?
C19B C20B C26B C28B 125.6(10) . . . . ?
C21B C20B C26B C28B -55.1(12) . . . . ?
C19B C20B C26B C27B -121.4(10) . . . . ?
C21B C20B C26B C27B 57.9(12) . . . . ?
C17B C18B C29B C30B 112.4(16) . . . . ?
C19B C18B C29B C30B -67.1(19) . . . . ?
C17B C18B C29B C31B -129.9(11) . . . . ?
C19B C18B C29B C31B 50.5(18) . . . . ?
C37 C32 C33 C34 0.58(18) . . . . ?
B2 C32 C33 C34 179.37(11) . . . . ?
C37 C32 C33 C44 178.86(11) . . . . ?
B2 C32 C33 C44 -2.35(18) . . . . ?
C32 C33 C34 C35 -0.08(18) . . . . ?
C44 C33 C34 C35 -178.39(11) . . . . ?
C33 C34 C35 C36 -0.15(18) . . . . ?
C33 C34 C35 C41 178.72(11) . . . . ?
C34 C35 C36 C37 -0.12(19) . . . . ?
C41 C35 C36 C37 -178.98(12) . . . . ?
C35 C36 C37 C32 0.63(19) . . . . ?
C35 C36 C37 C38 179.29(12) . . . . ?
C33 C32 C37 C36 -0.85(18) . . . . ?
B2 C32 C37 C36 -179.65(11) . . . . ?
C33 C32 C37 C38 -179.48(11) . . . . ?
B2 C32 C37 C38 1.72(18) . . . . ?
C36 C37 C38 C39 56.97(17) . . . . ?
C32 C37 C38 C39 -124.39(14) . . . . ?
C36 C37 C38 C40 -68.13(16) . . . . ?
C32 C37 C38 C40 110.52(14) . . . . ?
C34 C35 C41 C42 129.38(13) . . . . ?
C36 C35 C41 C42 -51.79(16) . . . . ?
C34 C35 C41 C43 -105.79(14) . . . . ?
C36 C35 C41 C43 73.03(16) . . . . ?
C34 C33 C44 C45 -63.53(16) . . . . ?
C32 C33 C44 C45 118.18(13) . . . . ?
C34 C33 C44 C46 59.30(16) . . . . ?
C32 C33 C44 C46 -118.99(14) . . . . ?
C8 N2 B2 C11 -175.64(12) . . . . ?
C8 N2 B2 C32 3.7(2) . . . . ?
C12 C11 B2 N2 -169.92(12) . . . . ?
C16 C11 B2 N2 9.60(18) . . . . ?
C12 C11 B2 C32 10.69(17) . . . . ?
C16 C11 B2 C32 -169.78(12) . . . . ?
C37 C32 B2 N2 -84.92(15) . . . . ?
C33 C32 B2 N2 96.31(15) . . . . ?
C37 C32 B2 C11 94.44(14) . . . . ?
C33 C32 B2 C11 -84.34(15) . . . . ?
